data_4060887
loop_
_publ_author_name
'Landis, Clark R.'
'Nelson, Ryan C.'
'Jin, Wiechang'
'Bowman, Amanda C.'

_publ_section_title
;
 Synthesis, Characterization, and Transition-Metal Complexes of
 3,4-Diazaphospholanes
;
_journal_coden_ASTM ORGND7
_journal_issue 6
_journal_name_full Organometallics
_journal_page_first 1377
_journal_page_last 1391
_journal_paper_doi 10.1021/om050922g
_journal_volume 25
_journal_year 2006
_chemical_formula_sum 'C56.75 H51.75 Cl5 N4 O4 P2 Pd'
_chemical_formula_weight 1199.36
_space_group_IT_number 60
_symmetry_cell_setting orthorhombic
_symmetry_space_group_name_Hall '-P 2n 2ab'
_symmetry_space_group_name_H-M 'P b c n'
_cell_angle_alpha 90.00
_cell_angle_beta 90.00
_cell_angle_gamma 90.00
_cell_formula_units_Z 8
_cell_length_a 15.6677(10)
_cell_length_b 21.4096(14)
_cell_length_c 32.520(2)
_cell_measurement_temperature 173(2)
_cell_volume 10908.5(12)
_diffrn_ambient_temperature 173(2)
_exptl_crystal_density_diffrn 1.461
_cod_duplicate_entry 4074832
_cod_depositor_comments
;
The following automatic conversions were performed:
'_symmetry_cell_setting' value 'Orthorhombic' changed to 'orthorhombic'
according to '/home/saulius/struct/CIF-dictionaries/cif_core.dic'
dictionary named 'cif_core.dic' version 2.4.1 from 2010-06-29.

Automatic conversion script
Id: cif_fix_enum 1527 2010-12-29 10:47:43Z saulius 
;
_cod_original_sg_symbol_H-M 'P ? ? ?'
_cod_database_code 4060887

loop_
_symmetry_equiv_pos_as_xyz
'x, y, z'
'-x+1/2, -y+1/2, z+1/2'
'-x, y, -z+1/2'
'x+1/2, -y+1/2, -z'
'-x, -y, -z'
'x-1/2, y-1/2, -z-1/2'
'x, -y, z-1/2'
'-x-1/2, y-1/2, z'

loop_
_atom_site_label
_atom_site_type_symbol
_atom_site_fract_x
_atom_site_fract_y
_atom_site_fract_z
_atom_site_U_iso_or_equiv
_atom_site_adp_type
_atom_site_occupancy
_atom_site_symmetry_multiplicity
_atom_site_calc_flag
_atom_site_refinement_flags
_atom_site_disorder_assembly
_atom_site_disorder_group
Pd Pd 0.192438(11) 0.163492(8) 0.049387(5) 0.02250(7) Uani 1 1 d . . .
Cl Cl 0.16019(4) 0.25235(3) 0.008642(18) 0.03319(15) Uani 1 1 d . . .
P1 P 0.17678(4) 0.09157(3) -0.002320(18) 0.02346(13) Uani 1 1 d . . .
P2 P 0.24811(4) 0.08827(3) 0.085271(18) 0.02475(14) Uani 1 1 d . . .
O1 O 0.00602(12) -0.01915(9) -0.08327(6) 0.0396(4) Uani 1 1 d . . .
O2 O 0.26923(14) 0.12158(11) -0.13350(6) 0.0557(6) Uani 1 1 d . . .
O3 O 0.09062(12) 0.10210(9) 0.20240(5) 0.0387(4) Uani 1 1 d . . .
O4 O 0.33277(14) 0.26187(9) 0.15755(6) 0.0459(5) Uani 1 1 d . . .
N1 N 0.11415(12) 0.04740(9) -0.07067(6) 0.0257(4) Uani 1 1 d . . .
N2 N 0.18887(13) 0.07950(10) -0.08332(6) 0.0298(5) Uani 1 1 d . . .
N3 N 0.18544(13) 0.13787(9) 0.15626(6) 0.0270(4) Uani 1 1 d . . .
N4 N 0.23789(13) 0.18619(9) 0.14102(6) 0.0273(4) Uani 1 1 d . . .
C1 C 0.07962(15) 0.06900(11) -0.03147(7) 0.0253(5) Uani 1 1 d . . .
H1 H 0.0514 0.0331 -0.0172 0.030 Uiso 1 1 calc R . .
C2 C 0.01621(16) 0.12214(12) -0.03531(8) 0.0308(5) Uani 1 1 d . . .
C3 C -0.02439(17) 0.14267(13) 0.00013(9) 0.0386(6) Uani 1 1 d . . .
H3 H -0.0125 0.1234 0.0258 0.046 Uiso 1 1 calc R . .
C4 C -0.0823(2) 0.19138(16) -0.00214(10) 0.0515(8) Uani 1 1 d . . .
H4 H -0.1095 0.2059 0.0222 0.062 Uiso 1 1 calc R . .
C5 C -0.1008(2) 0.21881(17) -0.03910(11) 0.0592(9) Uani 1 1 d . . .
H5 H -0.1408 0.2521 -0.0405 0.071 Uiso 1 1 calc R . .
C6 C -0.0613(2) 0.19811(17) -0.07413(11) 0.0630(10) Uani 1 1 d . . .
H6 H -0.0741 0.2171 -0.0998 0.076 Uiso 1 1 calc R . .
C7 C -0.0029(2) 0.14991(14) -0.07246(9) 0.0475(7) Uani 1 1 d . . .
H7 H 0.0241 0.1358 -0.0969 0.057 Uiso 1 1 calc R . .
C8 C 0.06982(15) 0.00814(11) -0.09596(7) 0.0286(5) Uani 1 1 d . . .
C9 C 0.10239(16) 0.00410(12) -0.13868(7) 0.0323(5) Uani 1 1 d . . .
C10 C 0.06293(19) -0.03635(14) -0.16605(9) 0.0436(7) Uani 1 1 d . . .
H10 H 0.0187 -0.0633 -0.1569 0.052 Uiso 1 1 calc R . .
C11 C 0.0881(2) -0.03721(16) -0.20659(9) 0.0543(8) Uani 1 1 d . . .
H11 H 0.0602 -0.0643 -0.2254 0.065 Uiso 1 1 calc R . .
C12 C 0.1538(2) 0.00101(18) -0.22035(9) 0.0627(10) Uani 1 1 d . . .
H12 H 0.1716 -0.0007 -0.2483 0.075 Uiso 1 1 calc R . .
C13 C 0.1932(2) 0.04163(19) -0.19310(9) 0.0584(10) Uani 1 1 d . . .
H13 H 0.2379 0.0681 -0.2023 0.070 Uiso 1 1 calc R . .
C14 C 0.16720(19) 0.04350(14) -0.15211(8) 0.0402(6) Uani 1 1 d . . .
C15 C 0.21248(18) 0.08581(14) -0.12381(8) 0.0381(6) Uani 1 1 d . . .
C16 C 0.23402(16) 0.11203(11) -0.05039(7) 0.0267(5) Uani 1 1 d . . .
H16 H 0.2273 0.1579 -0.0550 0.032 Uiso 1 1 calc R . .
C17 C 0.32769(18) 0.09832(14) -0.04685(8) 0.0370(6) Uani 1 1 d . . .
C18 C 0.3634(2) 0.04353(18) -0.05988(11) 0.0596(9) Uani 1 1 d . . .
H18 H 0.3302 0.0133 -0.0740 0.072 Uiso 1 1 calc R . .
C19 C 0.4501(3) 0.0329(3) -0.05190(16) 0.0962(17) Uani 1 1 d . . .
H19 H 0.4760 -0.0050 -0.0606 0.115 Uiso 1 1 calc R . .
C20 C 0.4982(3) 0.0770(4) -0.03158(17) 0.114(2) Uani 1 1 d . . .
H20 H 0.5567 0.0693 -0.0260 0.136 Uiso 1 1 calc R . .
C21 C 0.4622(3) 0.1311(3) -0.01956(13) 0.0920(17) Uani 1 1 d . . .
H21 H 0.4958 0.1614 -0.0057 0.110 Uiso 1 1 calc R . .
C22 C 0.3770(2) 0.14304(19) -0.02719(9) 0.0571(9) Uani 1 1 d . . .
H22 H 0.3524 0.1816 -0.0190 0.069 Uiso 1 1 calc R . .
C23 C 0.21591(15) 0.01663(10) 0.01652(7) 0.0262(5) Uani 1 1 d . . .
C24 C 0.21764(19) -0.03757(12) -0.00725(8) 0.0375(6) Uani 1 1 d . . .
H24 H 0.1978 -0.0365 -0.0348 0.045 Uiso 1 1 calc R . .
C25 C 0.24802(19) -0.09291(12) 0.00906(9) 0.0408(7) Uani 1 1 d . . .
H25 H 0.2476 -0.1299 -0.0071 0.049 Uiso 1 1 calc R . .
C26 C 0.2788(2) -0.09439(12) 0.04862(8) 0.0379(6) Uani 1 1 d . . .
H26 H 0.3005 -0.1323 0.0596 0.045 Uiso 1 1 calc R . .
C27 C 0.27841(18) -0.04094(11) 0.07272(8) 0.0330(5) Uani 1 1 d . . .
H27 H 0.3006 -0.0422 0.0999 0.040 Uiso 1 1 calc R . .
C28 C 0.24548(15) 0.01465(11) 0.05703(7) 0.0258(5) Uani 1 1 d . . .
C29 C 0.36112(16) 0.09663(13) 0.09680(8) 0.0357(6) Uani 1 1 d . . .
H29A H 0.3798 0.0617 0.1140 0.054 Uiso 1 1 calc R . .
H29B H 0.3707 0.1360 0.1114 0.054 Uiso 1 1 calc R . .
H29C H 0.3938 0.0967 0.0711 0.054 Uiso 1 1 calc R . .
C30 C 0.18608(15) 0.07808(11) 0.13353(7) 0.0269(5) Uani 1 1 d . . .
H30 H 0.1258 0.0691 0.1254 0.032 Uiso 1 1 calc R . .
C31 C 0.21588(18) 0.02371(11) 0.15943(8) 0.0324(5) Uani 1 1 d . . .
C32 C 0.1715(2) -0.03219(12) 0.15726(9) 0.0402(6) Uani 1 1 d . . .
H32 H 0.1201 -0.0348 0.1419 0.048 Uiso 1 1 calc R . .
C33 C 0.2028(2) -0.08483(14) 0.17782(11) 0.0543(9) Uani 1 1 d . . .
H33 H 0.1725 -0.1232 0.1765 0.065 Uiso 1 1 calc R . .
C34 C 0.2768(3) -0.08093(16) 0.19980(11) 0.0583(9) Uani 1 1 d . . .
H34 H 0.2984 -0.1170 0.2132 0.070 Uiso 1 1 calc R . .
C35 C 0.3203(2) -0.02554(17) 0.20269(10) 0.0558(9) Uani 1 1 d . . .
H35 H 0.3715 -0.0234 0.2183 0.067 Uiso 1 1 calc R . .
C36 C 0.2899(2) 0.02746(14) 0.18292(9) 0.0425(7) Uani 1 1 d . . .
H36 H 0.3195 0.0660 0.1854 0.051 Uiso 1 1 calc R . .
C37 C 0.14314(16) 0.14171(12) 0.19281(7) 0.0303(5) Uani 1 1 d . . .
C38 C 0.17348(18) 0.19091(12) 0.22116(8) 0.0355(6) Uani 1 1 d . . .
C39 C 0.1346(2) 0.19786(15) 0.25931(9) 0.0550(8) Uani 1 1 d . . .
H39 H 0.0844 0.1749 0.2657 0.066 Uiso 1 1 calc R . .
C40 C 0.1696(3) 0.23859(19) 0.28801(10) 0.0775(13) Uani 1 1 d . . .
H40 H 0.1427 0.2442 0.3139 0.093 Uiso 1 1 calc R . .
C41 C 0.2439(3) 0.27099(17) 0.27885(10) 0.0755(13) Uani 1 1 d . . .
H41 H 0.2681 0.2981 0.2988 0.091 Uiso 1 1 calc R . .
C42 C 0.2830(3) 0.26428(15) 0.24112(9) 0.0570(9) Uani 1 1 d . . .
H42 H 0.3340 0.2864 0.2350 0.068 Uiso 1 1 calc R . .
C43 C 0.2463(2) 0.22427(12) 0.21184(7) 0.0378(6) Uani 1 1 d . . .
C44 C 0.27914(18) 0.22494(12) 0.16942(8) 0.0332(5) Uani 1 1 d . . .
C45 C 0.20577(16) 0.21765(11) 0.10263(7) 0.0285(5) Uani 1 1 d . . .
H45 H 0.2463 0.2523 0.0960 0.034 Uiso 1 1 calc R . .
C46 C 0.12051(19) 0.24671(12) 0.11097(7) 0.0362(6) Uani 1 1 d . . .
C47 C 0.1182(2) 0.30948(13) 0.12375(9) 0.0516(8) Uani 1 1 d . . .
H47 H 0.1701 0.3317 0.1276 0.062 Uiso 1 1 calc R . .
C48 C 0.0425(3) 0.33872(18) 0.13061(13) 0.0729(13) Uani 1 1 d . . .
H48 H 0.0420 0.3809 0.1396 0.088 Uiso 1 1 calc R . .
C49 C -0.0325(3) 0.3082(2) 0.12469(11) 0.0755(13) Uani 1 1 d . . .
H49 H -0.0849 0.3299 0.1282 0.091 Uiso 1 1 calc R . .
C50 C -0.0335(2) 0.2450(2) 0.11346(11) 0.0721(12) Uani 1 1 d . . .
H50 H -0.0859 0.2232 0.1103 0.087 Uiso 1 1 calc R . .
C51 C 0.04514(19) 0.21468(16) 0.10702(9) 0.0490(7) Uani 1 1 d . . .
H51 H 0.0460 0.1717 0.0999 0.059 Uiso 1 1 calc R . .

loop_
_atom_site_aniso_label
_atom_site_aniso_U_11
_atom_site_aniso_U_22
_atom_site_aniso_U_33
_atom_site_aniso_U_23
_atom_site_aniso_U_13
_atom_site_aniso_U_12
Pd 0.03022(12) 0.01938(11) 0.01789(11) -0.00137(6) 0.00022(6) -0.00008(7)
Cl 0.0496(4) 0.0219(3) 0.0281(3) 0.0025(2) -0.0037(3) -0.0005(2)
P1 0.0309(3) 0.0199(3) 0.0196(3) -0.0018(2) -0.0022(2) 0.0003(2)
P2 0.0318(3) 0.0239(3) 0.0185(3) -0.0002(2) 0.0005(2) 0.0020(2)
O1 0.0395(10) 0.0459(11) 0.0332(10) -0.0064(8) 0.0023(8) -0.0188(9)
O2 0.0609(14) 0.0773(16) 0.0289(10) -0.0025(10) 0.0050(10) -0.0423(12)
O3 0.0398(10) 0.0478(11) 0.0285(9) -0.0004(8) 0.0044(8) -0.0097(9)
O4 0.0589(13) 0.0422(11) 0.0367(11) -0.0019(9) -0.0013(9) -0.0223(10)
N1 0.0283(10) 0.0268(10) 0.0220(9) -0.0037(8) 0.0003(8) -0.0046(8)
N2 0.0327(11) 0.0366(11) 0.0202(10) -0.0013(9) -0.0016(8) -0.0133(9)
N3 0.0393(12) 0.0230(10) 0.0188(10) -0.0010(8) 0.0034(8) -0.0038(8)
N4 0.0382(12) 0.0240(9) 0.0197(9) -0.0005(8) 0.0018(8) -0.0067(9)
C1 0.0292(12) 0.0280(12) 0.0188(10) -0.0022(9) -0.0001(9) -0.0050(9)
C2 0.0282(12) 0.0334(13) 0.0307(13) -0.0045(10) -0.0023(10) 0.0002(10)
C3 0.0356(14) 0.0450(15) 0.0352(14) -0.0025(12) 0.0050(11) 0.0015(12)
C4 0.0420(17) 0.063(2) 0.0495(18) -0.0148(15) 0.0028(14) 0.0131(15)
C5 0.054(2) 0.061(2) 0.063(2) -0.0126(17) -0.0171(16) 0.0298(17)
C6 0.072(2) 0.072(2) 0.0459(19) 0.0002(17) -0.0186(17) 0.0279(19)
C7 0.0568(19) 0.0525(17) 0.0331(15) -0.0041(13) -0.0103(13) 0.0170(15)
C8 0.0300(12) 0.0299(12) 0.0261(12) -0.0048(10) -0.0009(10) -0.0031(10)
C9 0.0319(13) 0.0380(13) 0.0270(12) -0.0067(10) -0.0008(10) -0.0036(11)
C10 0.0439(16) 0.0526(17) 0.0344(14) -0.0150(13) 0.0028(12) -0.0148(13)
C11 0.059(2) 0.068(2) 0.0352(16) -0.0220(14) -0.0015(14) -0.0218(16)
C12 0.071(2) 0.093(3) 0.0243(15) -0.0180(16) 0.0099(14) -0.029(2)
C13 0.061(2) 0.089(3) 0.0256(15) -0.0111(16) 0.0104(13) -0.0348(18)
C14 0.0430(15) 0.0525(17) 0.0253(13) -0.0079(12) 0.0007(11) -0.0148(13)
C15 0.0416(14) 0.0496(16) 0.0233(13) -0.0031(11) 0.0000(11) -0.0157(13)
C16 0.0318(13) 0.0269(12) 0.0212(11) -0.0014(9) -0.0007(9) -0.0065(10)
C17 0.0327(13) 0.0515(17) 0.0267(13) 0.0051(11) 0.0026(10) -0.0107(12)
C18 0.0459(19) 0.073(2) 0.060(2) 0.0041(18) 0.0066(16) 0.0122(17)
C19 0.049(2) 0.141(5) 0.099(4) 0.027(3) 0.018(2) 0.039(3)
C20 0.028(2) 0.226(7) 0.087(4) 0.055(4) 0.001(2) 0.000(3)
C21 0.046(2) 0.174(5) 0.056(2) 0.025(3) -0.0154(19) -0.047(3)
C22 0.0473(18) 0.087(2) 0.0366(16) 0.0046(16) -0.0052(14) -0.0328(18)
C23 0.0291(12) 0.0206(11) 0.0290(12) 0.0001(9) -0.0007(10) 0.0025(9)
C24 0.0516(16) 0.0274(13) 0.0334(14) -0.0055(11) -0.0109(12) 0.0058(12)
C25 0.0535(18) 0.0247(13) 0.0443(16) -0.0065(11) -0.0082(13) 0.0049(12)
C26 0.0522(16) 0.0235(12) 0.0379(15) 0.0022(10) 0.0026(12) 0.0095(12)
C27 0.0443(15) 0.0282(12) 0.0265(12) 0.0016(10) 0.0010(11) 0.0098(11)
C28 0.0337(13) 0.0222(11) 0.0215(11) -0.0010(9) 0.0054(9) 0.0018(9)
C29 0.0348(14) 0.0420(15) 0.0303(13) 0.0002(11) 0.0000(11) -0.0002(11)
C30 0.0341(13) 0.0232(11) 0.0233(11) -0.0029(9) 0.0017(9) -0.0012(9)
C31 0.0456(15) 0.0284(12) 0.0233(12) 0.0006(10) 0.0062(11) 0.0034(11)
C32 0.0568(17) 0.0290(13) 0.0349(14) 0.0028(11) 0.0114(13) -0.0011(12)
C33 0.081(2) 0.0280(15) 0.054(2) 0.0069(14) 0.0246(18) 0.0059(14)
C34 0.078(2) 0.0449(18) 0.052(2) 0.0183(15) 0.0174(18) 0.0266(18)
C35 0.068(2) 0.059(2) 0.0404(17) 0.0111(15) 0.0000(15) 0.0218(17)
C36 0.0534(17) 0.0423(16) 0.0319(14) 0.0050(12) -0.0009(13) 0.0085(13)
C37 0.0340(13) 0.0339(13) 0.0231(12) -0.0018(10) -0.0010(10) 0.0030(11)
C38 0.0503(16) 0.0335(14) 0.0226(12) -0.0026(10) 0.0007(11) 0.0032(12)
C39 0.077(2) 0.0552(19) 0.0324(16) -0.0102(14) 0.0149(15) -0.0041(17)
C40 0.138(4) 0.068(2) 0.0264(16) -0.0185(16) 0.020(2) -0.014(3)
C41 0.147(4) 0.055(2) 0.0248(15) -0.0104(14) -0.003(2) -0.036(2)
C42 0.096(3) 0.0461(17) 0.0294(15) -0.0014(13) -0.0092(16) -0.0259(18)
C43 0.0615(18) 0.0327(13) 0.0192(12) -0.0019(10) -0.0044(11) -0.0046(12)
C44 0.0458(15) 0.0285(13) 0.0252(12) -0.0018(10) -0.0053(11) -0.0022(11)
C45 0.0417(14) 0.0257(12) 0.0180(11) -0.0006(9) -0.0005(9) -0.0034(10)
C46 0.0517(16) 0.0395(14) 0.0174(11) 0.0004(10) 0.0054(11) 0.0089(12)
C47 0.082(2) 0.0336(15) 0.0392(16) 0.0055(12) 0.0205(16) 0.0162(15)
C48 0.100(3) 0.057(2) 0.062(2) 0.0121(17) 0.034(2) 0.038(2)
C49 0.081(3) 0.094(3) 0.051(2) 0.013(2) 0.017(2) 0.059(3)
C50 0.047(2) 0.128(4) 0.0417(18) 0.000(2) 0.0066(15) 0.020(2)
C51 0.0459(17) 0.065(2) 0.0357(15) -0.0090(14) 0.0015(13) 0.0168(15)

loop_
_geom_bond_atom_site_label_1
_geom_bond_atom_site_label_2
_geom_bond_distance
_geom_bond_site_symmetry_2
_geom_bond_publ_flag
Pd C45 2.094(2) . ?
Pd P2 2.1716(6) . ?
Pd P1 2.2931(6) . ?
Pd Cl 2.3729(6) . ?
P1 C23 1.824(2) . ?
P1 C16 1.855(2) . ?
P1 C1 1.857(2) . ?
P2 C29 1.819(3) . ?
P2 C28 1.825(2) . ?
P2 C30 1.859(2) . ?
O1 C8 1.229(3) . ?
O2 C15 1.215(3) . ?
O3 C37 1.222(3) . ?
O4 C44 1.217(3) . ?
N1 C8 1.366(3) . ?
N1 N2 1.419(3) . ?
N1 C1 1.460(3) . ?
N2 C15 1.374(3) . ?
N2 C16 1.460(3) . ?
N3 C37 1.363(3) . ?
N3 N4 1.411(3) . ?
N3 C30 1.478(3) . ?
N4 C44 1.400(3) . ?
N4 C45 1.505(3) . ?
C1 C2 1.516(3) . ?
C2 C7 1.379(4) . ?
C2 C3 1.388(4) . ?
C3 C4 1.384(4) . ?
C4 C5 1.369(5) . ?
C5 C6 1.370(5) . ?
C6 C7 1.380(4) . ?
C8 C9 1.483(3) . ?
C9 C10 1.387(3) . ?
C9 C14 1.391(4) . ?
C10 C11 1.376(4) . ?
C11 C12 1.388(4) . ?
C12 C13 1.387(4) . ?
C13 C14 1.395(4) . ?
C14 C15 1.473(4) . ?
C16 C17 1.501(4) . ?
C17 C18 1.367(5) . ?
C17 C22 1.387(4) . ?
C18 C19 1.402(6) . ?
C19 C20 1.376(8) . ?
C20 C21 1.345(8) . ?
C21 C22 1.382(6) . ?
C23 C24 1.395(3) . ?
C23 C28 1.397(3) . ?
C24 C25 1.383(4) . ?
C25 C26 1.374(4) . ?
C26 C27 1.387(4) . ?
C27 C28 1.394(3) . ?
C30 C31 1.511(3) . ?
C31 C32 1.386(4) . ?
C31 C36 1.391(4) . ?
C32 C33 1.399(4) . ?
C33 C34 1.365(6) . ?
C34 C35 1.371(5) . ?
C35 C36 1.389(4) . ?
C37 C38 1.478(4) . ?
C38 C43 1.380(4) . ?
C38 C39 1.390(4) . ?
C39 C40 1.391(5) . ?
C40 C41 1.387(6) . ?
C41 C42 1.379(5) . ?
C42 C43 1.404(4) . ?
C43 C44 1.472(4) . ?
C45 C46 1.498(4) . ?
C46 C51 1.371(4) . ?
C46 C47 1.407(4) . ?
C47 C48 1.360(5) . ?
C48 C49 1.358(6) . ?
C49 C50 1.401(6) . ?
C50 C51 1.408(5) . ?
